data_7701761
loop_
_publ_author_name
'Zhao, Na'
'Li, Yu'
'Gu, Jin-Zhong'
'Kirillova, Marina V.'
'Kirillov, Alexander M.'

_publ_section_title
;
 Hydrothermal generation, structural versatility and properties of
 metal(ii)-organic architectures driven by a pyridine-tricarboxylic acid.
;
_journal_issue 23
_journal_name_full 'Dalton transactions (Cambridge, England : 2003)'
_journal_page_first 8361
_journal_page_last 8374
_journal_paper_doi 10.1039/c9dt01253b
_journal_volume 48
_journal_year 2019
_chemical_formula_sum 'C58 H42 N8 O16 Zn4'
_chemical_formula_weight 1368.47
_space_group_crystal_system triclinic
_space_group_IT_number 2
_space_group_name_Hall '-P 1'
_space_group_name_H-M_alt 'P -1'
_atom_sites_solution_hydrogens mixed
_audit_creation_method SHELXL-2014/7
_audit_update_record
;
2018-10-30 deposited with the CCDC.	2019-05-13 downloaded from the CCDC.
;
_cell_angle_alpha 91.638(4)
_cell_angle_beta 96.974(4)
_cell_angle_gamma 107.470(4)
_cell_formula_units_Z 2
_cell_length_a 9.7780(5)
_cell_length_b 10.2686(4)
_cell_length_c 29.0787(16)
_cell_measurement_reflns_used 17706
_cell_measurement_temperature 293(2)
_cell_measurement_theta_max 25.050
_cell_measurement_theta_min 3.398
_cell_volume 2757.9(2)
_computing_cell_refinement 'Bruker SAINT'
_computing_data_collection 'Bruker APEX2'
_computing_data_reduction 'Bruker SAINT'
_computing_molecular_graphics 'Bruker SHELXTL'
_computing_publication_material 'Bruker SHELXTL'
_computing_structure_refinement 'SHELXL-2014/7 (Sheldrick, 2014)'
_computing_structure_solution 'SHELXL-2014/7 (Sheldrick, 2014)'
_diffrn_ambient_temperature 293(2)
_diffrn_measured_fraction_theta_full 0.997
_diffrn_measured_fraction_theta_max 0.997
_diffrn_measurement_device_type 'Bruker APE-II CCD'
_diffrn_measurement_method '\f and \w scans'
_diffrn_radiation_type MoK\a
_diffrn_radiation_wavelength 0.71073
_diffrn_reflns_av_R_equivalents 0.0363
_diffrn_reflns_av_unetI/netI 0.0711
_diffrn_reflns_Laue_measured_fraction_full 0.997
_diffrn_reflns_Laue_measured_fraction_max 0.997
_diffrn_reflns_limit_h_max 10
_diffrn_reflns_limit_h_min -11
_diffrn_reflns_limit_k_max 12
_diffrn_reflns_limit_k_min -12
_diffrn_reflns_limit_l_max 34
_diffrn_reflns_limit_l_min -30
_diffrn_reflns_number 17706
_diffrn_reflns_point_group_measured_fraction_full 0.997
_diffrn_reflns_point_group_measured_fraction_max 0.997
_diffrn_reflns_theta_full 25.050
_diffrn_reflns_theta_max 25.050
_diffrn_reflns_theta_min 3.398
_diffrn_source 'fine-focus sealed tube'
_exptl_absorpt_coefficient_mu 1.799
_exptl_absorpt_correction_T_max 0.682
_exptl_absorpt_correction_T_min 0.652
_exptl_absorpt_correction_type multi-scan
_exptl_absorpt_process_details SADABS
_exptl_crystal_colour colourless
_exptl_crystal_density_diffrn 1.648
_exptl_crystal_description block
_exptl_crystal_F_000 1388
_exptl_crystal_size_max 0.260
_exptl_crystal_size_mid 0.240
_exptl_crystal_size_min 0.230
_exptl_transmission_factor_max 0.661
_exptl_transmission_factor_min 0.633
_refine_diff_density_max 0.695
_refine_diff_density_min -0.426
_refine_diff_density_rms 0.084
_refine_ls_extinction_method none
_refine_ls_goodness_of_fit_ref 1.058
_refine_ls_hydrogen_treatment mixed
_refine_ls_matrix_type full
_refine_ls_number_parameters 780
_refine_ls_number_reflns 9748
_refine_ls_number_restraints 0
_refine_ls_restrained_S_all 1.058
_refine_ls_R_factor_all 0.0827
_refine_ls_R_factor_gt 0.0511
_refine_ls_shift/su_max 0.001
_refine_ls_shift/su_mean 0.000
_refine_ls_structure_factor_coef Fsqd
_refine_ls_weighting_details 'w=1/[\s^2^(Fo^2^)+(0.0238P)^2^+2.3620P] where P=(Fo^2^+2Fc^2^)/3'
_refine_ls_weighting_scheme calc
_refine_ls_wR_factor_gt 0.0946
_refine_ls_wR_factor_ref 0.1127
_reflns_Friedel_coverage 0.000
_reflns_number_gt 6644
_reflns_number_total 9748
_reflns_threshold_expression 'I > 2\s(I)'
_cod_data_source_file c9dt01253b2.cif
_cod_data_source_block 371-15Zn
_cod_database_code 7701761
_shelx_shelxl_version_number 2014/7
_shelx_space_group_comment
;
The symmetry employed for this shelxl refinement is uniquely defined
by the following loop, which should always be used as a source of
symmetry information in preference to the above space-group names.
They are only intended as comments.
;
_shelx_estimated_absorpt_t_min 0.652
_shelx_estimated_absorpt_t_max 0.682

loop_
_space_group_symop_operation_xyz
'x, y, z'
'-x, -y, -z'

loop_
_atom_site_label
_atom_site_type_symbol
_atom_site_fract_x
_atom_site_fract_y
_atom_site_fract_z
_atom_site_U_iso_or_equiv
_atom_site_adp_type
_atom_site_occupancy
_atom_site_site_symmetry_order
_atom_site_calc_flag
_atom_site_refinement_flags_posn
_atom_site_refinement_flags_adp
Zn1 Zn 0.10538(6) 1.14504(5) 0.43457(2) 0.02645(15) Uani 1 1 d . .
Zn2 Zn -0.15803(6) 0.88765(5) 0.38068(2) 0.02474(14) Uani 1 1 d . .
Zn3 Zn 0.36423(6) 0.84604(5) 0.06120(2) 0.02975(15) Uani 1 1 d . .
Zn4 Zn 0.62830(6) 1.09855(5) 0.11585(2) 0.02858(15) Uani 1 1 d . .
N1 N 0.2864(4) 0.2896(4) 0.59552(13) 0.0229(8) Uani 1 1 d . .
N2 N 0.2348(4) 1.7184(4) -0.09929(13) 0.0254(9) Uani 1 1 d . .
N3 N 0.5393(4) 1.1153(4) 0.17562(14) 0.0307(10) Uani 1 1 d . .
N4 N 0.2292(4) 1.1528(4) 0.38124(14) 0.0297(9) Uani 1 1 d . .
N5 N 0.2441(4) 0.8399(4) 0.11554(13) 0.0293(9) Uani 1 1 d . .
N6 N -0.0774(4) 0.8619(4) 0.31991(13) 0.0273(9) Uani 1 1 d . .
N7 N 0.8541(5) 0.2577(5) 0.3226(2) 0.0583(14) Uani 1 1 d . .
N8 N 0.5883(8) 0.7125(6) 0.1830(3) 0.089(2) Uani 1 1 d . .
O1 O 0.0269(3) 0.8466(3) 0.42000(11) 0.0290(8) Uani 1 1 d . .
O2 O 0.1653(3) 1.0100(3) 0.47236(11) 0.0346(8) Uani 1 1 d . .
O3 O 0.1754(4) 0.3144(3) 0.47425(11) 0.0349(8) Uani 1 1 d . .
O4 O 0.0936(4) 0.4022(3) 0.41307(12) 0.0484(10) Uani 1 1 d . .
O5 O 0.3642(3) 0.1164(3) 0.65150(12) 0.0343(8) Uani 1 1 d . .
O6 O 0.5951(4) 0.2409(4) 0.66016(15) 0.0584(12) Uani 1 1 d . .
O7 O 0.3104(4) 0.9849(3) 0.02414(11) 0.0382(9) Uani 1 1 d . .
O8 O 0.4525(3) 1.1492(3) 0.07566(12) 0.0341(8) Uani 1 1 d . .
O9 O 0.4079(5) 1.6001(4) 0.07885(15) 0.0817(16) Uani 1 1 d . .
O10 O 0.2906(4) 1.6758(3) 0.02307(12) 0.0383(9) Uani 1 1 d . .
O11 O -0.0496(4) 1.7701(4) -0.17649(14) 0.0565(11) Uani 1 1 d . .
O12 O 0.1746(4) 1.9058(4) -0.15279(13) 0.0444(10) Uani 1 1 d . .
O13 O -0.0898(4) 1.0755(4) 0.40452(14) 0.0324(9) Uani 1 1 d . .
O14 O 0.5627(3) 0.9139(3) 0.08929(13) 0.0394(9) Uani 1 1 d . .
H2 H 0.5309 0.9819 0.0855 0.63(16) Uiso 1 1 d R .
O15 O 0.2099(5) 0.4690(5) 0.23409(19) 0.1054(19) Uani 1 1 d . .
H1W H 0.1628 0.3978 0.2167 0.126 Uiso 1 1 d R U
H2W H 0.1949 0.4885 0.2613 0.126 Uiso 1 1 d R U
O16 O 0.1548(5) 0.5316(4) 0.32495(16) 0.0864(15) Uani 1 1 d . .
H3W H 0.2305 0.6005 0.3292 0.104 Uiso 1 1 d R U
H4W H 0.1365 0.4937 0.3501 0.104 Uiso 1 1 d R U
C1 C 0.1183(5) 0.8866(4) 0.45525(17) 0.0244(11) Uani 1 1 d . .
C2 C 0.1808(4) 0.7849(4) 0.47895(15) 0.0206(10) Uani 1 1 d . .
C3 C 0.1454(4) 0.6528(4) 0.45875(15) 0.0224(10) Uani 1 1 d . .
H3 H 0.0880 0.6311 0.4300 0.027 Uiso 1 1 calc R U
C4 C 0.1932(4) 0.5515(4) 0.48028(15) 0.0192(10) Uani 1 1 d . .
C5 C 0.1502(5) 0.4139(4) 0.45376(18) 0.0261(11) Uani 1 1 d . .
C6 C 0.2829(5) 0.5868(4) 0.52335(16) 0.0234(10) Uani 1 1 d . .
C7 C 0.3216(5) 0.7214(4) 0.54237(17) 0.0294(11) Uani 1 1 d . .
H7 H 0.3826 0.7454 0.5705 0.035 Uiso 1 1 calc R U
C8 C 0.2724(5) 0.8199(4) 0.52082(17) 0.0297(11) Uani 1 1 d . .
H8 H 0.3002 0.9089 0.5342 0.036 Uiso 1 1 calc R U
C9 C 0.3379(5) 0.4887(4) 0.55179(16) 0.0223(10) Uani 1 1 d . .
C10 C 0.2433(5) 0.3749(4) 0.56752(16) 0.0247(10) Uani 1 1 d . .
H10 H 0.1447 0.3568 0.5581 0.030 Uiso 1 1 calc R U
C11 C 0.4290(5) 0.3160(5) 0.61025(17) 0.0292(11) Uani 1 1 d . .
C12 C 0.4684(5) 0.2170(5) 0.64330(18) 0.0325(12) Uani 1 1 d . .
C13 C 0.5298(5) 0.4273(5) 0.59602(19) 0.0410(14) Uani 1 1 d . .
H13 H 0.6278 0.4439 0.6062 0.049 Uiso 1 1 calc R U
C14 C 0.4845(5) 0.5148(5) 0.56640(18) 0.0382(13) Uani 1 1 d . .
H14 H 0.5518 0.5899 0.5565 0.046 Uiso 1 1 calc R U
C15 C 0.3609(5) 1.1079(5) 0.04060(16) 0.0257(11) Uani 1 1 d . .
C16 C 0.3031(5) 1.2119(4) 0.01617(16) 0.0243(10) Uani 1 1 d . .
C17 C 0.3390(5) 1.3436(4) 0.03575(16) 0.0257(11) Uani 1 1 d . .
H17 H 0.3955 1.3649 0.0647 0.031 Uiso 1 1 calc R U
C18 C 0.2949(5) 1.4454(4) 0.01431(16) 0.0245(10) Uani 1 1 d . .
C19 C 0.3362(5) 1.5828(5) 0.04065(17) 0.0302(11) Uani 1 1 d . .
C20 C 0.2099(5) 1.4135(4) -0.02989(16) 0.0245(10) Uani 1 1 d . .
C21 C 0.1700(5) 1.2794(5) -0.04878(18) 0.0353(12) Uani 1 1 d . .
H21 H 0.1112 1.2562 -0.0773 0.042 Uiso 1 1 calc R U
C22 C 0.2154(5) 1.1790(5) -0.02631(18) 0.0362(13) Uani 1 1 d . .
H22 H 0.1871 1.0901 -0.0397 0.043 Uiso 1 1 calc R U
C23 C 0.1648(5) 1.5152(4) -0.05890(16) 0.0267(11) Uani 1 1 d . .
C24 C 0.0219(5) 1.4947(5) -0.07663(19) 0.0409(14) Uani 1 1 d . .
H24 H -0.0503 1.4201 -0.0686 0.049 Uiso 1 1 calc R U
C25 C -0.0128(5) 1.5862(5) -0.1064(2) 0.0442(14) Uani 1 1 d . .
H25 H -0.1087 1.5739 -0.1185 0.053 Uiso 1 1 calc R U
C26 C 0.0955(5) 1.6955(5) -0.11794(17) 0.0308(12) Uani 1 1 d . .
C27 C 0.0693(6) 1.7988(5) -0.15158(18) 0.0366(13) Uani 1 1 d . .
C28 C 0.2676(5) 1.6284(4) -0.07132(16) 0.0253(11) Uani 1 1 d . .
H28 H 0.3642 1.6426 -0.0596 0.030 Uiso 1 1 calc R U
C29 C 0.4681(6) 1.2051(5) 0.18237(18) 0.0416(14) Uani 1 1 d . .
H29 H 0.4567 1.2619 0.1588 0.050 Uiso 1 1 calc R U
C30 C 0.4109(6) 1.2175(5) 0.22246(17) 0.0400(14) Uani 1 1 d . .
H30 H 0.3623 1.2817 0.2256 0.048 Uiso 1 1 calc R U
C31 C 0.4251(5) 1.1349(5) 0.25824(16) 0.0276(11) Uani 1 1 d . .
C32 C 0.4978(6) 1.0407(5) 0.25082(19) 0.0426(14) Uani 1 1 d . .
H32 H 0.5092 0.9815 0.2736 0.051 Uiso 1 1 calc R U
C33 C 0.5526(6) 1.0349(5) 0.21001(19) 0.0438(15) Uani 1 1 d . .
H33 H 0.6017 0.9715 0.2060 0.053 Uiso 1 1 calc R U
C34 C 0.3614(5) 1.1432(5) 0.30155(17) 0.0301(11) Uani 1 1 d . .
C35 C 0.2514(6) 1.2025(6) 0.3025(2) 0.0520(17) Uani 1 1 d . .
H35 H 0.2189 1.2395 0.2761 0.062 Uiso 1 1 calc R U
C36 C 0.1906(6) 1.2061(6) 0.3425(2) 0.0508(16) Uani 1 1 d . .
H36 H 0.1186 1.2481 0.3425 0.061 Uiso 1 1 calc R U
C37 C 0.3342(5) 1.0951(5) 0.38002(18) 0.0359(12) Uani 1 1 d . .
H37 H 0.3636 1.0576 0.4068 0.043 Uiso 1 1 calc R U
C38 C 0.4012(5) 1.0877(5) 0.34185(17) 0.0368(13) Uani 1 1 d . .
H38 H 0.4733 1.0455 0.3430 0.044 Uiso 1 1 calc R U
C39 C 0.1703(6) 0.9273(5) 0.12192(18) 0.0403(13) Uani 1 1 d . .
H39 H 0.1639 0.9877 0.0991 0.048 Uiso 1 1 calc R U
C40 C 0.1030(6) 0.9329(5) 0.16049(17) 0.0383(13) Uani 1 1 d . .
H40 H 0.0530 0.9961 0.1633 0.046 Uiso 1 1 calc R U
C41 C 0.1098(5) 0.8449(4) 0.19484(16) 0.0266(11) Uani 1 1 d . .
C42 C 0.1839(5) 0.7526(5) 0.18802(18) 0.0379(13) Uani 1 1 d . .
H42 H 0.1900 0.6897 0.2100 0.045 Uiso 1 1 calc R U
C43 C 0.2496(5) 0.7538(5) 0.14814(17) 0.0358(13) Uani 1 1 d . .
H43 H 0.2997 0.6912 0.1442 0.043 Uiso 1 1 calc R U
C44 C 0.0437(5) 0.8517(5) 0.23804(17) 0.0274(11) Uani 1 1 d . .
C45 C -0.0664(5) 0.9085(5) 0.23993(16) 0.0349(12) Uani 1 1 d . .
H45 H -0.1019 0.9448 0.2138 0.042 Uiso 1 1 calc R U
C46 C -0.1238(6) 0.9111(5) 0.28104(18) 0.0379(13) Uani 1 1 d . .
H46 H -0.1987 0.9492 0.2817 0.046 Uiso 1 1 calc R U
C47 C 0.0293(6) 0.8073(5) 0.31780(17) 0.0432(15) Uani 1 1 d . .
H47 H 0.0635 0.7720 0.3443 0.052 Uiso 1 1 calc R U
C48 C 0.0912(6) 0.8007(6) 0.27806(18) 0.0452(15) Uani 1 1 d . .
H48 H 0.1655 0.7614 0.2783 0.054 Uiso 1 1 calc R U
C49 C 0.8003(7) 0.3482(7) 0.3405(2) 0.069(2) Uani 1 1 d . .
H49 H 0.7963 0.3502 0.3723 0.083 Uiso 1 1 calc R U
C50 C 0.7490(7) 0.4410(7) 0.3150(2) 0.0631(19) Uani 1 1 d . .
H50 H 0.7108 0.5011 0.3297 0.076 Uiso 1 1 calc R U
C51 C 0.7553(6) 0.4432(5) 0.2676(2) 0.0440(14) Uani 1 1 d . .
C52 C 0.8153(6) 0.3512(6) 0.2490(2) 0.0519(16) Uani 1 1 d . .
H52 H 0.8236 0.3487 0.2175 0.062 Uiso 1 1 calc R U
C53 C 0.8624(7) 0.2640(6) 0.2768(2) 0.0609(18) Uani 1 1 d . .
H53 H 0.9033 0.2044 0.2631 0.073 Uiso 1 1 calc R U
C54 C 0.6982(6) 0.5353(6) 0.2382(2) 0.0464(15) Uani 1 1 d . .
C55 C 0.5995(7) 0.5950(6) 0.2530(2) 0.068(2) Uani 1 1 d . .
H55 H 0.5701 0.5785 0.2821 0.082 Uiso 1 1 calc R U
C56 C 0.5447(8) 0.6786(7) 0.2249(3) 0.080(2) Uani 1 1 d . .
H56 H 0.4749 0.7132 0.2350 0.096 Uiso 1 1 calc R U
C57 C 0.6779(9) 0.6532(7) 0.1684(3) 0.084(2) Uani 1 1 d . .
H57 H 0.7033 0.6696 0.1389 0.101 Uiso 1 1 calc R U
C58 C 0.7378(8) 0.5663(6) 0.1947(2) 0.069(2) Uani 1 1 d . .
H58 H 0.8037 0.5296 0.1830 0.083 Uiso 1 1 calc R U
H1 H -0.112(6) 1.118(6) 0.390(2) 0.05(2) Uiso 1 1 d . .

loop_
_atom_site_aniso_label
_atom_site_aniso_U_11
_atom_site_aniso_U_22
_atom_site_aniso_U_33
_atom_site_aniso_U_23
_atom_site_aniso_U_13
_atom_site_aniso_U_12
Zn1 0.0370(3) 0.0166(3) 0.0276(3) 0.0024(2) 0.0048(3) 0.0109(2)
Zn2 0.0296(3) 0.0201(3) 0.0254(3) 0.0064(2) 0.0038(2) 0.0086(2)
Zn3 0.0437(4) 0.0177(3) 0.0296(3) 0.0016(2) 0.0096(3) 0.0104(3)
Zn4 0.0360(3) 0.0227(3) 0.0293(3) 0.0063(3) 0.0071(3) 0.0109(2)
N1 0.022(2) 0.023(2) 0.025(2) 0.0029(17) 0.0009(17) 0.0094(16)
N2 0.030(2) 0.019(2) 0.026(2) 0.0043(18) -0.0002(18) 0.0080(17)
N3 0.038(2) 0.026(2) 0.031(2) 0.0042(19) 0.0025(19) 0.0145(19)
N4 0.036(2) 0.022(2) 0.033(3) 0.0041(19) 0.0053(19) 0.0102(18)
N5 0.037(2) 0.024(2) 0.029(2) 0.0001(19) 0.0039(19) 0.0125(18)
N6 0.036(2) 0.027(2) 0.023(2) 0.0036(18) 0.0034(18) 0.0158(18)
N7 0.062(3) 0.049(3) 0.063(4) 0.010(3) -0.006(3) 0.021(3)
N8 0.113(6) 0.071(5) 0.083(5) -0.002(4) -0.033(4) 0.048(4)
O1 0.0324(19) 0.0259(18) 0.030(2) 0.0076(15) -0.0036(16) 0.0130(15)
O2 0.054(2) 0.0172(18) 0.032(2) 0.0020(15) -0.0042(17) 0.0126(16)
O3 0.056(2) 0.0156(17) 0.032(2) -0.0027(15) -0.0027(17) 0.0141(16)
O4 0.079(3) 0.024(2) 0.034(2) -0.0059(17) -0.022(2) 0.0175(19)
O5 0.0322(19) 0.031(2) 0.042(2) 0.0174(17) 0.0006(16) 0.0132(16)
O6 0.033(2) 0.048(2) 0.087(3) 0.032(2) -0.017(2) 0.0094(18)
O7 0.063(2) 0.0174(18) 0.033(2) 0.0008(16) -0.0008(18) 0.0147(17)
O8 0.041(2) 0.0217(18) 0.040(2) 0.0047(16) -0.0028(17) 0.0123(15)
O9 0.139(4) 0.041(3) 0.058(3) -0.022(2) -0.051(3) 0.045(3)
O10 0.060(2) 0.0204(18) 0.037(2) -0.0027(16) -0.0025(18) 0.0208(17)
O11 0.056(3) 0.040(2) 0.068(3) 0.009(2) -0.026(2) 0.021(2)
O12 0.044(2) 0.037(2) 0.056(3) 0.0204(19) 0.0010(19) 0.0182(18)
O13 0.035(2) 0.025(2) 0.042(2) 0.0064(18) 0.0034(17) 0.0151(16)
O14 0.038(2) 0.0188(18) 0.063(3) -0.0041(17) 0.0119(18) 0.0089(15)
O15 0.139(5) 0.059(3) 0.111(5) 0.024(3) 0.002(4) 0.024(3)
O16 0.085(3) 0.068(3) 0.082(4) 0.026(3) -0.024(3) 0.000(3)
C1 0.026(3) 0.019(2) 0.031(3) 0.007(2) 0.008(2) 0.009(2)
C2 0.025(2) 0.012(2) 0.025(3) 0.0061(19) 0.004(2) 0.0060(18)
C3 0.025(2) 0.021(2) 0.020(3) 0.004(2) 0.0021(19) 0.0049(19)
C4 0.021(2) 0.015(2) 0.023(3) 0.0078(19) 0.0018(19) 0.0077(18)
C5 0.021(2) 0.018(2) 0.040(3) 0.003(2) 0.002(2) 0.0076(19)
C6 0.023(2) 0.016(2) 0.030(3) 0.006(2) 0.006(2) 0.0045(19)
C7 0.036(3) 0.018(2) 0.028(3) -0.002(2) -0.009(2) 0.004(2)
C8 0.043(3) 0.016(2) 0.031(3) 0.002(2) 0.000(2) 0.012(2)
C9 0.025(2) 0.018(2) 0.024(3) 0.006(2) 0.001(2) 0.0062(19)
C10 0.025(3) 0.025(3) 0.026(3) 0.003(2) 0.002(2) 0.011(2)
C11 0.031(3) 0.024(3) 0.034(3) 0.006(2) -0.001(2) 0.012(2)
C12 0.033(3) 0.030(3) 0.038(3) 0.014(2) 0.001(2) 0.016(2)
C13 0.021(3) 0.042(3) 0.057(4) 0.026(3) -0.007(2) 0.007(2)
C14 0.027(3) 0.038(3) 0.046(4) 0.022(3) 0.000(2) 0.005(2)
C15 0.036(3) 0.023(3) 0.021(3) 0.005(2) 0.008(2) 0.012(2)
C16 0.033(3) 0.017(2) 0.025(3) 0.005(2) 0.007(2) 0.008(2)
C17 0.033(3) 0.024(3) 0.020(3) -0.001(2) 0.000(2) 0.010(2)
C18 0.028(3) 0.018(2) 0.029(3) 0.006(2) 0.006(2) 0.008(2)
C19 0.041(3) 0.022(3) 0.028(3) 0.001(2) 0.003(2) 0.011(2)
C20 0.025(2) 0.022(2) 0.028(3) 0.007(2) 0.008(2) 0.006(2)
C21 0.039(3) 0.030(3) 0.031(3) 0.003(2) -0.006(2) 0.006(2)
C22 0.052(3) 0.020(3) 0.035(3) -0.002(2) 0.004(3) 0.011(2)
C23 0.032(3) 0.017(2) 0.030(3) 0.003(2) 0.000(2) 0.008(2)
C24 0.031(3) 0.033(3) 0.055(4) 0.012(3) 0.000(3) 0.005(2)
C25 0.034(3) 0.034(3) 0.061(4) 0.012(3) -0.010(3) 0.010(2)
C26 0.032(3) 0.030(3) 0.030(3) 0.002(2) -0.006(2) 0.012(2)
C27 0.045(3) 0.033(3) 0.037(3) 0.004(3) -0.001(3) 0.022(3)
C28 0.026(3) 0.023(3) 0.028(3) 0.006(2) 0.003(2) 0.009(2)
C29 0.057(4) 0.044(3) 0.032(3) 0.013(3) 0.007(3) 0.028(3)
C30 0.058(4) 0.046(3) 0.031(3) 0.010(3) 0.008(3) 0.036(3)
C31 0.035(3) 0.028(3) 0.024(3) 0.005(2) 0.005(2) 0.016(2)
C32 0.057(4) 0.043(3) 0.039(3) 0.016(3) 0.014(3) 0.029(3)
C33 0.062(4) 0.047(3) 0.040(4) 0.016(3) 0.020(3) 0.036(3)
C34 0.033(3) 0.031(3) 0.030(3) 0.007(2) 0.009(2) 0.012(2)
C35 0.068(4) 0.066(4) 0.048(4) 0.028(3) 0.024(3) 0.051(3)
C36 0.067(4) 0.061(4) 0.048(4) 0.020(3) 0.022(3) 0.048(3)
C37 0.046(3) 0.037(3) 0.030(3) 0.009(2) 0.002(2) 0.020(3)
C38 0.041(3) 0.050(3) 0.030(3) 0.008(3) 0.006(2) 0.029(3)
C39 0.055(4) 0.039(3) 0.036(3) 0.016(3) 0.013(3) 0.024(3)
C40 0.057(4) 0.041(3) 0.033(3) 0.013(3) 0.016(3) 0.036(3)
C41 0.028(3) 0.023(3) 0.028(3) -0.001(2) 0.001(2) 0.008(2)
C42 0.054(3) 0.041(3) 0.032(3) 0.020(3) 0.014(3) 0.030(3)
C43 0.050(3) 0.035(3) 0.035(3) 0.006(3) 0.013(3) 0.028(3)
C44 0.031(3) 0.024(3) 0.030(3) 0.005(2) 0.003(2) 0.013(2)
C45 0.049(3) 0.043(3) 0.020(3) 0.016(2) 0.004(2) 0.023(3)
C46 0.048(3) 0.045(3) 0.034(3) 0.014(3) 0.011(3) 0.030(3)
C47 0.068(4) 0.059(4) 0.023(3) 0.017(3) 0.010(3) 0.046(3)
C48 0.058(4) 0.063(4) 0.036(3) 0.009(3) 0.011(3) 0.049(3)
C49 0.074(5) 0.100(6) 0.044(4) 0.010(4) 0.011(4) 0.041(4)
C50 0.086(5) 0.072(5) 0.045(4) 0.004(4) 0.007(4) 0.047(4)
C51 0.046(3) 0.039(3) 0.047(4) -0.002(3) -0.004(3) 0.018(3)
C52 0.065(4) 0.049(4) 0.045(4) -0.002(3) -0.001(3) 0.026(3)
C53 0.075(5) 0.049(4) 0.067(5) 0.000(4) -0.004(4) 0.036(4)
C54 0.049(4) 0.039(3) 0.050(4) -0.007(3) -0.010(3) 0.018(3)
C55 0.080(5) 0.063(5) 0.072(5) -0.004(4) 0.000(4) 0.041(4)
C56 0.077(5) 0.067(5) 0.101(7) -0.017(5) -0.022(5) 0.045(4)
C57 0.130(7) 0.075(5) 0.057(5) 0.008(4) -0.007(5) 0.054(5)
C58 0.102(6) 0.060(5) 0.055(5) 0.002(4) -0.004(4) 0.045(4)

loop_
_atom_type_symbol
_atom_type_description
_atom_type_scat_dispersion_real
_atom_type_scat_dispersion_imag
_atom_type_scat_source
C C 0.0033 0.0016 'International Tables Vol C Tables 4.2.6.8 and 6.1.1.4'
H H 0.0000 0.0000 'International Tables Vol C Tables 4.2.6.8 and 6.1.1.4'
N N 0.0061 0.0033 'International Tables Vol C Tables 4.2.6.8 and 6.1.1.4'
O O 0.0106 0.0060 'International Tables Vol C Tables 4.2.6.8 and 6.1.1.4'
Zn Zn 0.2839 1.4301 'International Tables Vol C Tables 4.2.6.8 and 6.1.1.4'

loop_
_geom_angle_atom_site_label_1
_geom_angle_atom_site_label_2
_geom_angle_atom_site_label_3
_geom_angle
_geom_angle_site_symmetry_1
_geom_angle_site_symmetry_3
O13 Zn1 O3 122.57(14) . 1_565
O13 Zn1 O2 112.64(15) . .
O3 Zn1 O2 104.21(13) 1_565 .
O13 Zn1 N4 104.15(16) . .
O3 Zn1 N4 110.84(15) 1_565 .
O2 Zn1 N4 100.33(14) . .
O13 Zn2 N6 111.24(16) . .
O13 Zn2 N1 133.43(15) . 2_566
N6 Zn2 N1 115.28(14) . 2_566
O13 Zn2 O5 98.53(14) . 2_566
N6 Zn2 O5 95.66(14) . 2_566
N1 Zn2 O5 79.14(13) 2_566 2_566
O13 Zn2 O1 91.05(14) . .
N6 Zn2 O1 89.66(13) . .
N1 Zn2 O1 87.36(12) 2_566 .
O5 Zn2 O1 166.50(12) 2_566 .
O14 Zn3 O10 121.78(13) . 1_545
O14 Zn3 O7 110.66(14) . .
O10 Zn3 O7 106.17(14) 1_545 .
O14 Zn3 N5 105.08(15) . .
O10 Zn3 N5 109.97(15) 1_545 .
O7 Zn3 N5 101.34(14) . .
O14 Zn4 N3 111.09(15) . .
O14 Zn4 N2 135.61(15) . 2_685
N3 Zn4 N2 113.30(15) . 2_685
O14 Zn4 O12 98.17(14) . 2_685
N3 Zn4 O12 92.98(15) . 2_685
N2 Zn4 O12 79.50(14) 2_685 2_685
O14 Zn4 O8 92.25(14) . .
N3 Zn4 O8 90.03(14) . .
N2 Zn4 O8 87.96(13) 2_685 .
O12 Zn4 O8 167.29(13) 2_685 .
C10 N1 C11 119.1(4) . .
C10 N1 Zn2 127.3(3) . 2_566
C11 N1 Zn2 113.6(3) . 2_566
C28 N2 C26 118.9(4) . .
C28 N2 Zn4 127.6(3) . 2_685
C26 N2 Zn4 113.4(3) . 2_685
C29 N3 C33 116.8(4) . .
C29 N3 Zn4 123.1(3) . .
C33 N3 Zn4 120.0(3) . .
C36 N4 C37 116.4(4) . .
C36 N4 Zn1 117.4(3) . .
C37 N4 Zn1 125.8(3) . .
C43 N5 C39 117.0(4) . .
C43 N5 Zn3 119.5(3) . .
C39 N5 Zn3 123.2(3) . .
C47 N6 C46 116.7(4) . .
C47 N6 Zn2 123.0(3) . .
C46 N6 Zn2 120.0(3) . .
C49 N7 C53 114.8(5) . .
C57 N8 C56 116.7(6) . .
C1 O1 Zn2 142.6(3) . .
C1 O2 Zn1 115.7(3) . .
C5 O3 Zn1 111.8(3) . 1_545
C12 O5 Zn2 115.6(3) . 2_566
C15 O7 Zn3 116.9(3) . .
C15 O8 Zn4 141.1(3) . .
C19 O10 Zn3 111.8(3) . 1_565
C27 O12 Zn4 114.8(3) . 2_685
Zn1 O13 Zn2 117.84(17) . .
Zn1 O13 H1 116(5) . .
Zn2 O13 H1 112(5) . .
Zn4 O14 Zn3 116.72(16) . .
Zn4 O14 H2 47.0 . .
Zn3 O14 H2 72.0 . .
H1W O15 H2W 126.4 . .
H3W O16 H4W 111.9 . .
O1 C1 O2 124.1(4) . .
O1 C1 C2 118.7(4) . .
O2 C1 C2 117.1(4) . .
C8 C2 C3 119.3(4) . .
C8 C2 C1 121.4(4) . .
C3 C2 C1 119.3(4) . .
C2 C3 C4 122.1(4) . .
C2 C3 H3 119.0 . .
C4 C3 H3 119.0 . .
C3 C4 C6 118.3(4) . .
C3 C4 C5 116.4(4) . .
C6 C4 C5 125.2(4) . .
O4 C5 O3 122.4(4) . .
O4 C5 C4 119.1(4) . .
O3 C5 C4 118.5(4) . .
C7 C6 C4 118.8(4) . .
C7 C6 C9 116.4(4) . .
C4 C6 C9 124.8(4) . .
C8 C7 C6 122.1(4) . .
C8 C7 H7 118.9 . .
C6 C7 H7 118.9 . .
C7 C8 C2 119.3(4) . .
C7 C8 H8 120.3 . .
C2 C8 H8 120.3 . .
C10 C9 C14 117.6(4) . .
C10 C9 C6 121.0(4) . .
C14 C9 C6 121.2(4) . .
N1 C10 C9 123.4(4) . .
N1 C10 H10 118.3 . .
C9 C10 H10 118.3 . .
N1 C11 C13 120.9(4) . .
N1 C11 C12 115.7(4) . .
C13 C11 C12 123.4(4) . .
O6 C12 O5 125.6(4) . .
O6 C12 C11 118.5(4) . .
O5 C12 C11 115.9(4) . .
C11 C13 C14 119.8(4) . .
C11 C13 H13 120.1 . .
C14 C13 H13 120.1 . .
C9 C14 C13 119.3(5) . .
C9 C14 H14 120.4 . .
C13 C14 H14 120.4 . .
O8 C15 O7 125.2(4) . .
O8 C15 C16 117.6(4) . .
O7 C15 C16 117.2(4) . .
C17 C16 C22 118.6(4) . .
C17 C16 C15 119.9(4) . .
C22 C16 C15 121.5(4) . .
C16 C17 C18 122.9(4) . .
C16 C17 H17 118.5 . .
C18 C17 H17 118.5 . .
C17 C18 C20 118.7(4) . .
C17 C18 C19 117.2(4) . .
C20 C18 C19 124.0(4) . .
O9 C19 O10 121.8(5) . .
O9 C19 C18 119.4(4) . .
O10 C19 C18 118.8(4) . .
C21 C20 C18 118.1(4) . .
C21 C20 C23 117.2(4) . .
C18 C20 C23 124.7(4) . .
C20 C21 C22 121.9(5) . .
C20 C21 H21 119.1 . .
C22 C21 H21 119.1 . .
C16 C22 C21 119.8(5) . .
C16 C22 H22 120.1 . .
C21 C22 H22 120.1 . .
C24 C23 C28 118.1(4) . .
C24 C23 C20 121.6(4) . .
C28 C23 C20 120.2(4) . .
C23 C24 C25 119.3(5) . .
C23 C24 H24 120.3 . .
C25 C24 H24 120.3 . .
C26 C25 C24 119.4(5) . .
C26 C25 H25 120.3 . .
C24 C25 H25 120.3 . .
N2 C26 C25 121.2(4) . .
N2 C26 C27 115.3(4) . .
C25 C26 C27 123.5(4) . .
O11 C27 O12 125.6(5) . .
O11 C27 C26 118.3(5) . .
O12 C27 C26 116.1(4) . .
N2 C28 C23 122.9(4) . .
N2 C28 H28 118.5 . .
C23 C28 H28 118.5 . .
N3 C29 C30 123.0(5) . .
N3 C29 H29 118.5 . .
C30 C29 H29 118.5 . .
C29 C30 C31 120.3(4) . .
C29 C30 H30 119.8 . .
C31 C30 H30 119.8 . .
C30 C31 C32 116.4(4) . .
C30 C31 C34 121.7(4) . .
C32 C31 C34 121.8(4) . .
C33 C32 C31 119.9(5) . .
C33 C32 H32 120.1 . .
C31 C32 H32 120.1 . .
N3 C33 C32 123.5(4) . .
N3 C33 H33 118.2 . .
C32 C33 H33 118.2 . .
C38 C34 C35 116.5(4) . .
C38 C34 C31 123.0(4) . .
C35 C34 C31 120.4(4) . .
C36 C35 C34 119.7(5) . .
C36 C35 H35 120.1 . .
C34 C35 H35 120.1 . .
N4 C36 C35 123.6(5) . .
N4 C36 H36 118.2 . .
C35 C36 H36 118.2 . .
N4 C37 C38 124.0(5) . .
N4 C37 H37 118.0 . .
C38 C37 H37 118.0 . .
C37 C38 C34 119.8(4) . .
C37 C38 H38 120.1 . .
C34 C38 H38 120.1 . .
N5 C39 C40 123.4(5) . .
N5 C39 H39 118.3 . .
C40 C39 H39 118.3 . .
C41 C40 C39 119.9(4) . .
C41 C40 H40 120.0 . .
C39 C40 H40 120.0 . .
C40 C41 C42 116.9(4) . .
C40 C41 C44 121.5(4) . .
C42 C41 C44 121.6(4) . .
C41 C42 C43 119.7(4) . .
C41 C42 H42 120.2 . .
C43 C42 H42 120.2 . .
N5 C43 C42 123.0(4) . .
N5 C43 H43 118.5 . .
C42 C43 H43 118.5 . .
C45 C44 C48 117.1(4) . .
C45 C44 C41 122.1(4) . .
C48 C44 C41 120.8(4) . .
C44 C45 C46 119.3(4) . .
C44 C45 H45 120.3 . .
C46 C45 H45 120.3 . .
N6 C46 C45 123.6(4) . .
N6 C46 H46 118.2 . .
C45 C46 H46 118.2 . .
N6 C47 C48 122.9(4) . .
N6 C47 H47 118.5 . .
C48 C47 H47 118.5 . .
C44 C48 C47 120.4(4) . .
C44 C48 H48 119.8 . .
C47 C48 H48 119.8 . .
N7 C49 C50 124.5(6) . .
N7 C49 H49 117.8 . .
C50 C49 H49 117.8 . .
C51 C50 C49 119.7(6) . .
C51 C50 H50 120.1 . .
C49 C50 H50 120.1 . .
C52 C51 C50 115.9(5) . .
C52 C51 C54 121.5(5) . .
C50 C51 C54 122.6(5) . .
C53 C52 C51 120.2(6) . .
C53 C52 H52 119.9 . .
C51 C52 H52 119.9 . .
N7 C53 C52 124.9(6) . .
N7 C53 H53 117.6 . .
C52 C53 H53 117.6 . .
C55 C54 C58 116.2(6) . .
C55 C54 C51 121.1(6) . .
C58 C54 C51 122.7(5) . .
C56 C55 C54 120.6(7) . .
C56 C55 H55 119.7 . .
C54 C55 H55 119.7 . .
N8 C56 C55 122.7(7) . .
N8 C56 H56 118.6 . .
C55 C56 H56 118.6 . .
N8 C57 C58 124.0(7) . .
N8 C57 H57 118.0 . .
C58 C57 H57 118.0 . .
C54 C58 C57 119.6(6) . .
C54 C58 H58 120.2 . .
C57 C58 H58 120.2 . .

loop_
_geom_bond_atom_site_label_1
_geom_bond_atom_site_label_2
_geom_bond_distance
_geom_bond_site_symmetry_2
Zn1 O13 1.913(4) .
Zn1 O3 1.950(3) 1_565
Zn1 O2 1.973(3) .
Zn1 N4 2.069(4) .
Zn2 O13 1.920(4) .
Zn2 N6 2.062(4) .
Zn2 N1 2.069(4) 2_566
Zn2 O5 2.105(3) 2_566
Zn2 O1 2.177(3) .
Zn3 O14 1.921(3) .
Zn3 O10 1.934(3) 1_545
Zn3 O7 1.968(3) .
Zn3 N5 2.072(4) .
Zn4 O14 1.915(3) .
Zn4 N3 2.061(4) .
Zn4 N2 2.063(4) 2_685
Zn4 O12 2.103(3) 2_685
Zn4 O8 2.162(3) .
N1 C10 1.337(5) .
N1 C11 1.350(5) .
N1 Zn2 2.069(4) 2_566
N2 C28 1.333(5) .
N2 C26 1.350(5) .
N2 Zn4 2.063(4) 2_685
N3 C29 1.335(5) .
N3 C33 1.333(6) .
N4 C36 1.328(6) .
N4 C37 1.334(5) .
N5 C43 1.321(6) .
N5 C39 1.332(5) .
N6 C47 1.330(5) .
N6 C46 1.336(6) .
N7 C49 1.320(7) .
N7 C53 1.345(7) .
N8 C57 1.309(8) .
N8 C56 1.358(9) .
O1 C1 1.245(5) .
O2 C1 1.274(5) .
O3 C5 1.269(5) .
O3 Zn1 1.950(3) 1_545
O4 C5 1.230(6) .
O5 C12 1.266(6) .
O5 Zn2 2.105(3) 2_566
O6 C12 1.225(5) .
O7 C15 1.266(5) .
O8 C15 1.244(5) .
O9 C19 1.217(6) .
O10 C19 1.265(5) .
O10 Zn3 1.934(3) 1_565
O11 C27 1.241(6) .
O12 C27 1.264(6) .
O12 Zn4 2.103(3) 2_685
O13 H1 0.68(5) .
O14 H2 0.8500 .
O15 H1W 0.8500 .
O15 H2W 0.8500 .
O16 H3W 0.8500 .
O16 H4W 0.8501 .
C1 C2 1.504(6) .
C2 C8 1.390(6) .
C2 C3 1.388(6) .
C3 C4 1.397(5) .
C3 H3 0.9300 .
C4 C6 1.409(6) .
C4 C5 1.507(6) .
C6 C7 1.397(6) .
C6 C9 1.500(6) .
C7 C8 1.380(6) .
C7 H7 0.9300 .
C8 H8 0.9300 .
C9 C10 1.384(6) .
C9 C14 1.386(6) .
C10 H10 0.9300 .
C11 C13 1.378(6) .
C11 C12 1.519(6) .
C13 C14 1.391(6) .
C13 H13 0.9300 .
C14 H14 0.9300 .
C15 C16 1.507(6) .
C16 C17 1.378(6) .
C16 C22 1.386(7) .
C17 C18 1.382(6) .
C17 H17 0.9300 .
C18 C20 1.415(6) .
C18 C19 1.504(6) .
C20 C21 1.390(6) .
C20 C23 1.494(6) .
C21 C22 1.389(6) .
C21 H21 0.9300 .
C22 H22 0.9300 .
C23 C24 1.380(6) .
C23 C28 1.380(6) .
C24 C25 1.384(7) .
C24 H24 0.9300 .
C25 C26 1.374(7) .
C25 H25 0.9300 .
C26 C27 1.520(6) .
C28 H28 0.9300 .
C29 C30 1.371(6) .
C29 H29 0.9300 .
C30 C31 1.380(6) .
C30 H30 0.9300 .
C31 C32 1.388(6) .
C31 C34 1.482(6) .
C32 C33 1.367(7) .
C32 H32 0.9300 .
C33 H33 0.9300 .
C34 C38 1.382(6) .
C34 C35 1.388(6) .
C35 C36 1.375(7) .
C35 H35 0.9300 .
C36 H36 0.9300 .
C37 C38 1.367(6) .
C37 H37 0.9300 .
C38 H38 0.9300 .
C39 C40 1.376(6) .
C39 H39 0.9300 .
C40 C41 1.375(6) .
C40 H40 0.9300 .
C41 C42 1.379(6) .
C41 C44 1.490(6) .
C42 C43 1.391(6) .
C42 H42 0.9300 .
C43 H43 0.9300 .
C44 C45 1.375(6) .
C44 C48 1.376(6) .
C45 C46 1.384(6) .
C45 H45 0.9300 .
C46 H46 0.9300 .
C47 C48 1.377(6) .
C47 H47 0.9300 .
C48 H48 0.9300 .
C49 C50 1.396(8) .
C49 H49 0.9300 .
C50 C51 1.385(8) .
C50 H50 0.9300 .
C51 C52 1.382(7) .
C51 C54 1.478(7) .
C52 C53 1.367(7) .
C52 H52 0.9300 .
C53 H53 0.9300 .
C54 C55 1.390(7) .
C54 C58 1.385(8) .
C55 C56 1.379(9) .
C55 H55 0.9300 .
C56 H56 0.9300 .
C57 C58 1.403(8) .
C57 H57 0.9300 .
C58 H58 0.9300 .

loop_
_geom_hbond_atom_site_label_D
_geom_hbond_atom_site_label_H
_geom_hbond_atom_site_label_A
_geom_hbond_distance_DH
_geom_hbond_distance_HA
_geom_hbond_distance_DA
_geom_hbond_angle_DHA
_geom_hbond_site_symmetry_A
O13 H1 N7 0.68(5) 2.50(5) 3.167(6) 165(6) 1_465
C47 H47 O1 0.93 2.41 2.992(6) 120.4 .
C46 H46 O5 0.93 2.65 3.195(6) 117.9 2_566
C45 H45 O12 0.93 2.55 3.466(5) 167.4 2_585
C43 H43 O9 0.93 2.57 3.315(6) 137.8 1_545
C42 H42 O15 0.93 2.45 3.305(6) 153.3 .
C40 H40 O11 0.93 2.43 3.275(6) 150.9 2_585
C38 H38 O5 0.93 2.62 3.535(5) 168.8 2_666
C36 H36 O4 0.93 2.63 3.247(6) 124.0 1_565
C36 H36 N7 0.93 2.61 3.471(7) 153.6 1_465
C33 H33 N8 0.93 2.68 3.509(8) 148.1 .
C29 H29 O8 0.93 2.64 3.116(6) 112.4 .
C28 H28 O8 0.93 2.44 3.011(5) 119.6 2_685
C10 H10 O1 0.93 2.41 2.993(5) 120.6 2_566
O16 H4W O4 0.85 2.11 2.963(6) 179.1 .
O16 H3W O6 0.85 1.96 2.807(6) 179.3 2_666
O15 H2W O16 0.85 2.00 2.853(7) 178.6 .
O15 H1W O11 0.85 2.00 2.847(7) 179.1 2_575

loop_
_geom_torsion_atom_site_label_1
_geom_torsion_atom_site_label_2
_geom_torsion_atom_site_label_3
_geom_torsion_atom_site_label_4
_geom_torsion
_geom_torsion_site_symmetry_1
Zn2 O1 C1 O2 -29.7(8) .
Zn2 O1 C1 C2 151.7(3) .
Zn1 O2 C1 O1 -8.4(6) .
Zn1 O2 C1 C2 170.2(3) .
O1 C1 C2 C8 -173.7(4) .
O2 C1 C2 C8 7.6(6) .
O1 C1 C2 C3 5.8(6) .
O2 C1 C2 C3 -172.9(4) .
C8 C2 C3 C4 3.2(7) .
C1 C2 C3 C4 -176.3(4) .
C2 C3 C4 C6 -1.5(6) .
C2 C3 C4 C5 -178.3(4) .
Zn1 O3 C5 O4 -2.8(6) 1_545
Zn1 O3 C5 C4 178.0(3) 1_545
C3 C4 C5 O4 9.5(6) .
C6 C4 C5 O4 -167.0(4) .
C3 C4 C5 O3 -171.3(4) .
C6 C4 C5 O3 12.2(7) .
C3 C4 C6 C7 -0.8(6) .
C5 C4 C6 C7 175.7(4) .
C3 C4 C6 C9 177.2(4) .
C5 C4 C6 C9 -6.3(7) .
C4 C6 C7 C8 1.4(7) .
C9 C6 C7 C8 -176.8(4) .
C6 C7 C8 C2 0.3(7) .
C3 C2 C8 C7 -2.5(7) .
C1 C2 C8 C7 177.0(4) .
C7 C6 C9 C10 118.7(5) .
C4 C6 C9 C10 -59.4(6) .
C7 C6 C9 C14 -56.0(6) .
C4 C6 C9 C14 125.9(5) .
C11 N1 C10 C9 1.4(7) .
Zn2 N1 C10 C9 -177.3(3) 2_566
C14 C9 C10 N1 -0.5(7) .
C6 C9 C10 N1 -175.3(4) .
C10 N1 C11 C13 -1.4(7) .
Zn2 N1 C11 C13 177.4(4) 2_566
C10 N1 C11 C12 177.9(4) .
Zn2 N1 C11 C12 -3.3(5) 2_566
Zn2 O5 C12 O6 176.8(4) 2_566
Zn2 O5 C12 C11 -2.1(6) 2_566
N1 C11 C12 O6 -175.3(5) .
C13 C11 C12 O6 4.0(8) .
N1 C11 C12 O5 3.7(7) .
C13 C11 C12 O5 -177.0(5) .
N1 C11 C13 C14 0.6(8) .
C12 C11 C13 C14 -178.7(5) .
C10 C9 C14 C13 -0.4(7) .
C6 C9 C14 C13 174.5(5) .
C11 C13 C14 C9 0.3(8) .
Zn4 O8 C15 O7 26.5(8) .
Zn4 O8 C15 C16 -154.6(3) .
Zn3 O7 C15 O8 7.6(6) .
Zn3 O7 C15 C16 -171.2(3) .
O8 C15 C16 C17 -7.5(7) .
O7 C15 C16 C17 171.4(4) .
O8 C15 C16 C22 171.5(4) .
O7 C15 C16 C22 -9.5(7) .
C22 C16 C17 C18 -1.9(7) .
C15 C16 C17 C18 177.2(4) .
C16 C17 C18 C20 -0.5(7) .
C16 C17 C18 C19 177.2(4) .
Zn3 O10 C19 O9 5.5(7) 1_565
Zn3 O10 C19 C18 -177.2(3) 1_565
C17 C18 C19 O9 1.2(7) .
C20 C18 C19 O9 178.8(5) .
C17 C18 C19 O10 -176.1(4) .
C20 C18 C19 O10 1.5(7) .
C17 C18 C20 C21 2.6(6) .
C19 C18 C20 C21 -175.0(4) .
C17 C18 C20 C23 -174.7(4) .
C19 C18 C20 C23 7.7(7) .
C18 C20 C21 C22 -2.4(7) .
C23 C20 C21 C22 175.1(4) .
C17 C16 C22 C21 2.1(7) .
C15 C16 C22 C21 -176.9(4) .
C20 C21 C22 C16 0.0(8) .
C21 C20 C23 C24 55.0(6) .
C18 C20 C23 C24 -127.8(5) .
C21 C20 C23 C28 -120.5(5) .
C18 C20 C23 C28 56.7(7) .
C28 C23 C24 C25 0.9(8) .
C20 C23 C24 C25 -174.7(5) .
C23 C24 C25 C26 0.3(9) .
C28 N2 C26 C25 3.9(7) .
Zn4 N2 C26 C25 -172.7(4) 2_685
C28 N2 C26 C27 -176.6(4) .
Zn4 N2 C26 C27 6.8(5) 2_685
C24 C25 C26 N2 -2.7(8) .
C24 C25 C26 C27 177.8(5) .
Zn4 O12 C27 O11 -167.8(4) 2_685
Zn4 O12 C27 C26 9.4(6) 2_685
N2 C26 C27 O11 166.4(4) .
C25 C26 C27 O11 -14.1(8) .
N2 C26 C27 O12 -11.0(7) .
C25 C26 C27 O12 168.4(5) .
C26 N2 C28 C23 -2.7(7) .
Zn4 N2 C28 C23 173.4(3) 2_685
C24 C23 C28 N2 0.4(7) .
C20 C23 C28 N2 176.0(4) .
C33 N3 C29 C30 0.5(8) .
Zn4 N3 C29 C30 -179.0(4) .
N3 C29 C30 C31 -0.1(9) .
C29 C30 C31 C32 -0.6(8) .
C29 C30 C31 C34 -178.4(5) .
C30 C31 C32 C33 1.0(8) .
C34 C31 C32 C33 178.8(5) .
C29 N3 C33 C32 -0.1(8) .
Zn4 N3 C33 C32 179.4(4) .
C31 C32 C33 N3 -0.7(9) .
C30 C31 C34 C38 -164.1(5) .
C32 C31 C34 C38 18.2(8) .
C30 C31 C34 C35 19.3(8) .
C32 C31 C34 C35 -158.4(5) .
C38 C34 C35 C36 1.4(9) .
C31 C34 C35 C36 178.2(5) .
C37 N4 C36 C35 0.9(9) .
Zn1 N4 C36 C35 -171.7(5) .
C34 C35 C36 N4 -1.4(10) .
C36 N4 C37 C38 -0.4(8) .
Zn1 N4 C37 C38 171.4(4) .
N4 C37 C38 C34 0.5(8) .
C35 C34 C38 C37 -1.0(8) .
C31 C34 C38 C37 -177.7(5) .
C43 N5 C39 C40 1.0(8) .
Zn3 N5 C39 C40 -172.9(4) .
N5 C39 C40 C41 -0.2(9) .
C39 C40 C41 C42 -0.9(8) .
C39 C40 C41 C44 177.4(5) .
C40 C41 C42 C43 1.2(8) .
C44 C41 C42 C43 -177.1(5) .
C39 N5 C43 C42 -0.7(8) .
Zn3 N5 C43 C42 173.5(4) .
C41 C42 C43 N5 -0.5(8) .
C40 C41 C44 C45 23.0(7) .
C42 C41 C44 C45 -158.8(5) .
C40 C41 C44 C48 -157.1(5) .
C42 C41 C44 C48 21.1(7) .
C48 C44 C45 C46 -0.3(8) .
C41 C44 C45 C46 179.7(5) .
C47 N6 C46 C45 -0.4(8) .
Zn2 N6 C46 C45 174.3(4) .
C44 C45 C46 N6 0.5(8) .
C46 N6 C47 C48 0.1(8) .
Zn2 N6 C47 C48 -174.4(4) .
C45 C44 C48 C47 0.0(8) .
C41 C44 C48 C47 -179.9(5) .
N6 C47 C48 C44 0.0(9) .
C53 N7 C49 C50 2.7(10) .
N7 C49 C50 C51 -1.2(11) .
C49 C50 C51 C52 -0.7(10) .
C49 C50 C51 C54 177.8(6) .
C50 C51 C52 C53 0.8(9) .
C54 C51 C52 C53 -177.6(6) .
C49 N7 C53 C52 -2.5(10) .
C51 C52 C53 N7 0.8(10) .
C52 C51 C54 C55 159.5(6) .
C50 C51 C54 C55 -18.9(9) .
C52 C51 C54 C58 -19.9(9) .
C50 C51 C54 C58 161.8(6) .
C58 C54 C55 C56 0.7(10) .
C51 C54 C55 C56 -178.7(6) .
C57 N8 C56 C55 5.3(12) .
C54 C55 C56 N8 -3.4(11) .
C56 N8 C57 C58 -4.8(12) .
C55 C54 C58 C57 -0.2(10) .
C51 C54 C58 C57 179.2(6) .
N8 C57 C58 C54 2.4(12) .
